data_1550323
loop_
_publ_author_name
'Ziegler, Christoph G. P.'
'Maier, Thomas M.'
'Pelties, Stefan'
'Taube, Clemens'
'Hennersdorf, Felix'
'Ehlers, A.W.'
'Weigand, Jan J.'
'Wolf, Robert'

_publ_section_title
;
 Construction of Alkyl-Substituted Pentaphosphido Ligands in the
 Coordination Sphere of Cobalt
;
_journal_name_full 'Chemical Science'
_journal_paper_doi 10.1039/C8SC04745F
_journal_year 2019
_chemical_formula_moiety 'C65 H83 Co Ga N4 P5, C3 H7'
_chemical_formula_sum 'C68 H90 Co Ga N4 P5'
_chemical_formula_weight 1246.93
_chemical_properties_physical Air-sensitive,Moisture-sensitive
_space_group_crystal_system triclinic
_space_group_IT_number 2
_space_group_name_Hall '-P 1'
_space_group_name_H-M_alt 'P -1'
_symmetry_space_group_name_Hall '-P 1'
_symmetry_space_group_name_H-M 'P -1'
_atom_sites_solution_hydrogens geom
_atom_sites_solution_primary dual
_audit_creation_date 2017-09-06
_audit_creation_method
;
Olex2 1.2
(compiled 2017.08.10 svn.r3458 for OlexSys, GUI svn.r5381)
;
_audit_update_record
;
2018-08-13 deposited with the CCDC.
2018-11-30 downloaded from the CCDC.
;
_cell_angle_alpha 99.628(4)
_cell_angle_beta 94.661(4)
_cell_angle_gamma 102.632(5)
_cell_formula_units_Z 2
_cell_length_a 12.0909(7)
_cell_length_b 12.7157(7)
_cell_length_c 21.8419(9)
_cell_measurement_reflns_used 6010
_cell_measurement_temperature 295.99(10)
_cell_measurement_theta_max 73.7970
_cell_measurement_theta_min 10.4150
_cell_volume 3206.3(3)
_computing_cell_refinement 'CrysAlisPro 1.171.38.42b (Rigaku OD, 2015)'
_computing_data_collection 'CrysAlisPro 1.171.38.42b (Rigaku OD, 2015)'
_computing_data_reduction 'CrysAlisPro 1.171.38.42b (Rigaku OD, 2015)'
_computing_molecular_graphics 'Olex2 (Dolomanov et al., 2009)'
_computing_publication_material 'Olex2 (Dolomanov et al., 2009)'
_computing_structure_refinement 'ShelXL (Sheldrick, 2015)'
_computing_structure_solution 'ShelXT (Sheldrick, 2015)'
_diffrn_ambient_environment air
_diffrn_ambient_temperature 295.99(10)
_diffrn_detector 'CCD plate'
_diffrn_detector_area_resol_mean 4.2047
_diffrn_detector_type TitanS2
_diffrn_measured_fraction_theta_full 0.977
_diffrn_measured_fraction_theta_max 0.935
_diffrn_measurement_details
;
List of Runs (angles in degrees, time in seconds):

  # Type    Start    End  Width  t~exp~   \w     \q     \k     \f   Frames
#--------------------------------------------------------------------------
  1  \w    -66.00  25.00   0.50   10.00    --  -44.94  57.00-180.00  182
  2  \w     15.00 116.00   0.50   10.00    --   44.94  77.00  30.00  202
  3  \w    -20.00  75.00   0.50   10.00    --   44.94 -99.00 -60.00  190
  4  \w     61.00 129.00   0.50   40.00    --  104.50 -45.00-180.00  136
  5  \w     34.00 135.00   0.50   40.00    --  104.50 -15.00   0.00  202
  6  \w     29.00 109.00   0.50   40.00    --  104.50 -94.00-120.00  160
  7  \w     38.00 114.00   0.50   40.00    --  104.50 -45.00  90.00  152
  8  \w     40.00 131.00   0.50   40.00    --  104.50 -61.00 -60.00  182
  9  \w     45.00 121.00   0.50   40.00    --  104.50-125.00 150.00  152
 10  \w     66.00 168.00   0.50   40.00    --  104.50  15.00  30.00  204
;
_diffrn_measurement_device 'four-circle diffractometer'
_diffrn_measurement_device_type 'GV1000, TitanS2'
_diffrn_measurement_method '\w scans'
_diffrn_orient_matrix_type 'CrysAlisPro convention (1999,Acta A55,543-557)'
_diffrn_orient_matrix_UB_11 0.0083330000
_diffrn_orient_matrix_UB_12 0.0225066000
_diffrn_orient_matrix_UB_13 0.0719554000
_diffrn_orient_matrix_UB_21 0.1283238000
_diffrn_orient_matrix_UB_22 0.0022247000
_diffrn_orient_matrix_UB_23 0.0041955000
_diffrn_orient_matrix_UB_31 0.0278082000
_diffrn_orient_matrix_UB_32 0.1244310000
_diffrn_orient_matrix_UB_33 0.0008471000
_diffrn_radiation_monochromator mirror
_diffrn_radiation_probe x-ray
_diffrn_radiation_type CuK\a
_diffrn_radiation_wavelength 1.54184
_diffrn_reflns_av_R_equivalents 0.0739
_diffrn_reflns_av_unetI/netI 0.0779
_diffrn_reflns_Laue_measured_fraction_full 0.977
_diffrn_reflns_Laue_measured_fraction_max 0.935
_diffrn_reflns_limit_h_max 14
_diffrn_reflns_limit_h_min -14
_diffrn_reflns_limit_k_max 15
_diffrn_reflns_limit_k_min -11
_diffrn_reflns_limit_l_max 20
_diffrn_reflns_limit_l_min -26
_diffrn_reflns_number 19055
_diffrn_reflns_point_group_measured_fraction_full 0.977
_diffrn_reflns_point_group_measured_fraction_max 0.935
_diffrn_reflns_theta_full 67.684
_diffrn_reflns_theta_max 73.793
_diffrn_reflns_theta_min 3.629
_diffrn_source 'gradient vaccum rotating-anode X-ray tube'
_diffrn_source_type 'GV1000 (Cu) X-ray Source'
_exptl_absorpt_coefficient_mu 4.045
_exptl_absorpt_correction_T_max 1.00000
_exptl_absorpt_correction_T_min 0.15886
_exptl_absorpt_correction_type multi-scan
_exptl_absorpt_process_details
;
CrysAlisPro 1.171.38.42b (Rigaku Oxford Diffraction, 2015)
Empirical absorption correction using spherical harmonics,
 implemented in SCALE3 ABSPACK scaling algorithm.
;
_exptl_crystal_colour 'clear dark violet'
_exptl_crystal_colour_lustre clear
_exptl_crystal_colour_modifier dark
_exptl_crystal_colour_primary violet
_exptl_crystal_density_diffrn 1.292
_exptl_crystal_description plate
_exptl_crystal_F_000 1318
_exptl_crystal_recrystallization_method 'Re-crystallisation from solvent: n-hexane'
_exptl_crystal_size_max 0.333
_exptl_crystal_size_mid 0.212
_exptl_crystal_size_min 0.155
_refine_diff_density_max 1.535
_refine_diff_density_min -1.292
_refine_diff_density_rms 0.176
_refine_ls_extinction_method none
_refine_ls_goodness_of_fit_ref 1.040
_refine_ls_hydrogen_treatment constr
_refine_ls_matrix_type full
_refine_ls_number_parameters 733
_refine_ls_number_reflns 12115
_refine_ls_number_restraints 0
_refine_ls_restrained_S_all 1.040
_refine_ls_R_factor_all 0.0900
_refine_ls_R_factor_gt 0.0803
_refine_ls_shift/su_max 0.001
_refine_ls_shift/su_mean 0.000
_refine_ls_structure_factor_coef Fsqd
_refine_ls_weighting_details 'w=1/[\s^2^(Fo^2^)+(0.1651P)^2^] where P=(Fo^2^+2Fc^2^)/3'
_refine_ls_weighting_scheme calc
_refine_ls_wR_factor_gt 0.2163
_refine_ls_wR_factor_ref 0.2323
_reflns_Friedel_coverage 0.000
_reflns_number_gt 10162
_reflns_number_total 12115
_reflns_threshold_expression 'I > 2\s(I)'
_cod_data_source_file c8sc04745f2.cif
_cod_data_source_block 4_[MesBIAN)Co(P5)(iPr)2Ga(Dippnacnac)]_multicrystal3
_cod_database_code 1550323
_shelx_shelxl_version_number 2014/7
_chemical_oxdiff_formula 'C69 O1 H87 N2 P5 Co1 Ga1'
_shelx_space_group_comment
;
The symmetry employed for this shelxl refinement is uniquely defined
by the following loop, which should always be used as a source of
symmetry information in preference to the above space-group names.
They are only intended as comments.
;
_olex2_refinement_description
;
1. Fixed Uiso
 At 1.2 times of:
  All C(H) groups, All C(H,H) groups
 At 1.5 times of:
  All C(H,H,H) groups
2.a Ternary CH refined with riding coordinates:
 C013(H013), C01C(H01I), C01I(H01U), C01R(H3AA), C01Y(H0BA), C021(H021)
2.b Secondary CH2 refined with riding coordinates:
 C025(H02M,H02N), C026(H02O,H02P)
2.c Aromatic/amide H refined with riding coordinates:
 C00K(H00K), C00M(H00M), C00R(H00R), C00T(H00T), C00V(H00V), C00X(H00X),
 C010(H010), C012(H012), C015(H015), C016(H016), C01A(H01G), C01B(H01H),
 C01D(H01J), C01H(H01T), C01N(H01), C01Q(H2AA), C01S(H4AA)
2.d Idealised Me refined as rotating group:
 C014(H01A,H01B,H01C), C017(H01D,H01E,H01F), C01E(H01K,H01L,H01M), C01F(H01N,
 H01O,H01P), C01G(H01Q,H01R,H01S), C01J(H01V,H01W,H01X), C01K(H01Y,H,HA),
 C01M(H01Z,HB,HC), C01O(H0AA,HD,HE), C01P(H1AA,HF,HG), C01T(H5AA,HH,HI),
 C01U(H6AA,HJ,HK), C01V(H7AA,HL,HM), C01W(H8AA,HN,HO), C01X(H9AA,HP,HQ),
 C01Z(H1BA,HR,HS), C020(H02A,H02B,H02C), C022(H02D,H02E,H02F), C023(H02G,H02H,
 H02I), C024(H02J,H02K,H02L), C027(H02Q,H02R,H02S)
;
_olex2_submission_special_instructions 'No special instructions were received'
_oxdiff_exptl_absorpt_empirical_details
;
Empirical correction (ABSPACK) includes:
- Absorption correction using spherical harmonics
- Frame scaling
- Detector area scaling
;
_oxdiff_exptl_absorpt_empirical_full_max 3.089
_oxdiff_exptl_absorpt_empirical_full_min 0.442

loop_
_space_group_symop_operation_xyz
'x, y, z'
'-x, -y, -z'

loop_
_atom_site_label
_atom_site_type_symbol
_atom_site_fract_x
_atom_site_fract_y
_atom_site_fract_z
_atom_site_U_iso_or_equiv
_atom_site_adp_type
_atom_site_occupancy
_atom_site_site_symmetry_order
_atom_site_calc_flag
_atom_site_refinement_flags_posn
Ga01 Ga 0.67076(4) 0.09577(4) 0.22701(2) 0.01992(16) Uani 1 1 d .
Co02 Co 0.84778(5) 0.35571(5) 0.29697(3) 0.02082(18) Uani 1 1 d .
P003 P 0.76330(9) 0.18909(8) 0.32521(5) 0.0246(2) Uani 1 1 d .
P004 P 0.74721(9) 0.27038(8) 0.19826(5) 0.0228(2) Uani 1 1 d .
P005 P 0.93296(9) 0.20891(9) 0.30233(5) 0.0293(2) Uani 1 1 d .
P006 P 0.92562(9) 0.26950(9) 0.21563(5) 0.0274(2) Uani 1 1 d .
P007 P 0.76624(10) 0.32364(9) 0.10617(5) 0.0290(2) Uani 1 1 d .
N008 N 0.7885(3) 0.4361(3) 0.36463(15) 0.0217(6) Uani 1 1 d .
N009 N 0.5033(3) 0.0404(3) 0.21599(16) 0.0226(7) Uani 1 1 d .
N00A N 0.9627(3) 0.4947(3) 0.30645(16) 0.0232(7) Uani 1 1 d .
N00B N 0.7066(3) -0.0458(3) 0.19042(16) 0.0217(6) Uani 1 1 d .
C00C C 0.8501(3) 0.6271(3) 0.43535(19) 0.0227(8) Uani 1 1 d .
C00D C 1.0645(3) 0.5231(3) 0.2769(2) 0.0244(8) Uani 1 1 d .
C00E C 0.5919(4) 0.3935(3) 0.3913(2) 0.0258(8) Uani 1 1 d .
C00F C 0.7073(3) 0.3971(3) 0.40494(19) 0.0222(7) Uani 1 1 d .
C00G C 0.9448(3) 0.5715(3) 0.35072(17) 0.0208(7) Uani 1 1 d .
C00H C 0.4294(3) 0.0944(3) 0.25312(19) 0.0242(8) Uani 1 1 d .
C00I C 0.8490(3) 0.5383(3) 0.38331(18) 0.0223(8) Uani 1 1 d .
C00J C 0.4107(4) 0.0667(3) 0.3116(2) 0.0272(8) Uani 1 1 d .
C00K C 0.6724(4) 0.3362(4) 0.5015(2) 0.0288(9) Uani 1 1 d .
H00K H 0.6991 0.3154 0.5377 0.035 Uiso 1 1 calc R
C00L C 0.7487(4) 0.3676(3) 0.4596(2) 0.0252(8) Uani 1 1 d .
C00M C 0.5111(4) -0.1255(3) 0.1459(2) 0.0248(8) Uani 1 1 d .
H00M H 0.4682 -0.1772 0.1124 0.030 Uiso 1 1 calc R
C00N C 0.6259(4) -0.1281(3) 0.1569(2) 0.0260(8) Uani 1 1 d .
C00O C 0.9460(3) 0.7128(3) 0.43111(19) 0.0241(8) Uani 1 1 d .
C00P C 0.4525(3) -0.0556(3) 0.17851(19) 0.0237(8) Uani 1 1 d .
C00Q C 0.3694(3) 0.1622(3) 0.2266(2) 0.0266(8) Uani 1 1 d .
C00R C 1.1078(4) 0.7545(3) 0.3748(2) 0.0272(8) Uani 1 1 d .
H00R H 1.1507 0.7375 0.3427 0.033 Uiso 1 1 calc R
C00S C 0.9815(4) 0.8108(3) 0.4755(2) 0.0281(9) Uani 1 1 d .
C00T C 1.1438(4) 0.8540(4) 0.4183(2) 0.0320(9) Uani 1 1 d .
H00T H 1.2110 0.9027 0.4141 0.038 Uiso 1 1 calc R
C00U C 1.0073(3) 0.6828(3) 0.38094(19) 0.0225(8) Uani 1 1 d .
C00V C 0.7889(4) 0.6420(4) 0.4851(2) 0.0275(8) Uani 1 1 d .
H00V H 0.7264 0.5876 0.4895 0.033 Uiso 1 1 calc R
C00W C 1.0616(4) 0.5730(3) 0.2248(2) 0.0287(9) Uani 1 1 d .
C00X C 0.9156(4) 0.8235(4) 0.5261(2) 0.0337(10) Uani 1 1 d .
H00X H 0.9355 0.8871 0.5567 0.040 Uiso 1 1 calc R
C00Y C 0.9087(4) -0.0418(3) 0.1762(2) 0.0290(9) Uani 1 1 d .
C00Z C 1.1661(4) 0.5042(3) 0.3031(2) 0.0290(9) Uani 1 1 d .
C010 C 0.2807(4) 0.1923(4) 0.2572(2) 0.0328(9) Uani 1 1 d .
H010 H 0.2386 0.2359 0.2401 0.039 Uiso 1 1 calc R
C011 C 0.8165(3) -0.0648(3) 0.2112(2) 0.0236(8) Uani 1 1 d .
C012 C 1.0841(4) 0.8822(3) 0.4667(2) 0.0330(9) Uani 1 1 d .
H012 H 1.1113 0.9490 0.4941 0.040 Uiso 1 1 calc R
C013 C 0.4009(4) 0.2045(4) 0.1673(2) 0.0302(9) Uani 1 1 d .
H013 H 0.4838 0.2152 0.1677 0.036 Uiso 1 1 calc R
C014 C 0.8727(4) 0.3697(4) 0.4742(2) 0.0315(9) Uani 1 1 d .
H01A H 0.8998 0.3357 0.4376 0.047 Uiso 1 1 calc GR
H01B H 0.8820 0.3303 0.5074 0.047 Uiso 1 1 calc GR
H01C H 0.9158 0.4443 0.4869 0.047 Uiso 1 1 calc GR
C015 C 0.5185(4) 0.3632(4) 0.4353(2) 0.0318(9) Uani 1 1 d .
H015 H 0.4415 0.3619 0.4273 0.038 Uiso 1 1 calc R
C016 C 0.8224(4) 0.7418(4) 0.5298(2) 0.0342(10) Uani 1 1 d .
H016 H 0.7796 0.7521 0.5629 0.041 Uiso 1 1 calc R
C017 C 0.3239(4) -0.0982(4) 0.1739(2) 0.0309(9) Uani 1 1 d .
H01D H 0.3040 -0.1165 0.2131 0.046 Uiso 1 1 calc GR
H01E H 0.2997 -0.1624 0.1415 0.046 Uiso 1 1 calc GR
H01F H 0.2868 -0.0425 0.1642 0.046 Uiso 1 1 calc GR
C018 C 0.8284(4) -0.1057(4) 0.2671(2) 0.0292(9) Uani 1 1 d .
C019 C 0.5579(4) 0.3352(4) 0.4905(2) 0.0321(9) Uani 1 1 d .
C01A C 0.3215(4) 0.1009(4) 0.3407(2) 0.0331(9) Uani 1 1 d .
H01G H 0.3074 0.0845 0.3797 0.040 Uiso 1 1 calc R
C01B C 1.2654(4) 0.5348(4) 0.2748(3) 0.0352(10) Uani 1 1 d .
H01H H 1.3334 0.5221 0.2916 0.042 Uiso 1 1 calc R
C01C C 0.6295(4) 0.3664(4) 0.0921(2) 0.0361(10) Uani 1 1 d .
H01I H 0.5661 0.3092 0.0996 0.043 Uiso 1 1 calc R
C01D C 1.0132(4) -0.0582(4) 0.1990(3) 0.0381(11) Uani 1 1 d .
H01J H 1.0751 -0.0434 0.1765 0.046 Uiso 1 1 calc R
C01E C 1.1716(4) 0.4551(4) 0.3609(2) 0.0345(10) Uani 1 1 d .
H01K H 1.1520 0.5026 0.3952 0.052 Uiso 1 1 calc GR
H01L H 1.2476 0.4466 0.3709 0.052 Uiso 1 1 calc GR
H01M H 1.1188 0.3846 0.3537 0.052 Uiso 1 1 calc GR
C01F C 0.7589(5) -0.0843(5) 0.3737(2) 0.0428(12) Uani 1 1 d .
H01N H 0.8209 -0.1090 0.3922 0.064 Uiso 1 1 calc GR
H01O H 0.6931 -0.1034 0.3950 0.064 Uiso 1 1 calc GR
H01P H 0.7806 -0.0060 0.3771 0.064 Uiso 1 1 calc GR
C01G C 0.3729(5) 0.3168(4) 0.1669(2) 0.0394(11) Uani 1 1 d .
H01Q H 0.2918 0.3086 0.1648 0.059 Uiso 1 1 calc GR
H01R H 0.3996 0.3445 0.1311 0.059 Uiso 1 1 calc GR
H01S H 0.4098 0.3671 0.2044 0.059 Uiso 1 1 calc GR
C01H C 1.1629(4) 0.6023(4) 0.1984(2) 0.0340(10) Uani 1 1 d .
H01T H 1.1619 0.6356 0.1636 0.041 Uiso 1 1 calc R
C01I C 0.4811(4) 0.0016(4) 0.3436(2) 0.0306(9) Uani 1 1 d .
H01U H 0.5543 0.0118 0.3265 0.037 Uiso 1 1 calc R
C01J C 0.6533(4) -0.2355(4) 0.1312(2) 0.0350(10) Uani 1 1 d .
H01V H 0.7347 -0.2260 0.1338 0.053 Uiso 1 1 calc GR
H01W H 0.6204 -0.2596 0.0882 0.053 Uiso 1 1 calc GR
H01X H 0.6224 -0.2895 0.1550 0.053 Uiso 1 1 calc GR
C01K C 0.3450(5) 0.1271(4) 0.1060(2) 0.0384(10) Uani 1 1 d .
H01Y H 0.3717 0.0609 0.1025 0.058 Uiso 1 1 calc GR
H H 0.3647 0.1621 0.0714 0.058 Uiso 1 1 calc GR
HA H 0.2636 0.1098 0.1057 0.058 Uiso 1 1 calc GR
C01L C 1.2650(4) 0.5829(4) 0.2228(3) 0.0390(11) Uani 1 1 d .
C01M C 0.9532(4) 0.5971(4) 0.1988(2) 0.0357(10) Uani 1 1 d .
H01Z H 0.8974 0.5295 0.1834 0.054 Uiso 1 1 calc GR
HB H 0.9681 0.6361 0.1652 0.054 Uiso 1 1 calc GR
HC H 0.9249 0.6412 0.2311 0.054 Uiso 1 1 calc GR
C01N C 0.2545(4) 0.1586(4) 0.3121(2) 0.0353(10) Uani 1 1 d .
H01 H 0.1916 0.1747 0.3301 0.042 Uiso 1 1 calc R
C01O C 0.5483(4) 0.4220(4) 0.3313(2) 0.0348(10) Uani 1 1 d .
H0AA H 0.5773 0.4989 0.3322 0.052 Uiso 1 1 calc GR
HD H 0.4664 0.4053 0.3266 0.052 Uiso 1 1 calc GR
HE H 0.5735 0.3801 0.2967 0.052 Uiso 1 1 calc GR
C01P C 0.4783(5) 0.3014(6) 0.5376(3) 0.0506(14) Uani 1 1 d .
H1AA H 0.5154 0.2669 0.5663 0.076 Uiso 1 1 calc GR
HF H 0.4099 0.2508 0.5160 0.076 Uiso 1 1 calc GR
HG H 0.4591 0.3652 0.5601 0.076 Uiso 1 1 calc GR
C01Q C 0.9352(4) -0.1194(5) 0.2873(3) 0.0413(11) Uani 1 1 d .
H2AA H 0.9453 -0.1452 0.3243 0.050 Uiso 1 1 calc R
C01R C 0.7302(4) -0.1395(4) 0.3041(2) 0.0335(10) Uani 1 1 d .
H3AA H 0.6639 -0.1168 0.2866 0.040 Uiso 1 1 calc R
C01S C 1.0271(4) -0.0956(5) 0.2539(3) 0.0441(12) Uani 1 1 d .
H4AA H 1.0980 -0.1049 0.2686 0.053 Uiso 1 1 calc R
C01T C 0.6366(5) 0.4731(4) 0.1390(3) 0.0438(12) Uani 1 1 d .
H5AA H 0.6473 0.4601 0.1809 0.066 Uiso 1 1 calc GR
HH H 0.5672 0.4969 0.1328 0.066 Uiso 1 1 calc GR
HI H 0.6999 0.5289 0.1326 0.066 Uiso 1 1 calc GR
C01U C 0.5078(5) 0.0436(5) 0.4143(2) 0.0433(12) Uani 1 1 d .
H6AA H 0.5432 0.1207 0.4224 0.065 Uiso 1 1 calc GR
HJ H 0.5588 0.0050 0.4316 0.065 Uiso 1 1 calc GR
HK H 0.4383 0.0316 0.4332 0.065 Uiso 1 1 calc GR
C01V C 0.6253(5) 0.1106(5) 0.0445(3) 0.0463(12) Uani 1 1 d .
H7AA H 0.6010 0.1041 0.0848 0.070 Uiso 1 1 calc GR
HL H 0.6274 0.0394 0.0221 0.070 Uiso 1 1 calc GR
HM H 0.5727 0.1403 0.0213 0.070 Uiso 1 1 calc GR
C01W C 1.3725(5) 0.6129(5) 0.1928(4) 0.0539(16) Uani 1 1 d .
H8AA H 1.4064 0.6899 0.2063 0.081 Uiso 1 1 calc GR
HN H 1.3543 0.5964 0.1482 0.081 Uiso 1 1 calc GR
HO H 1.4252 0.5715 0.2051 0.081 Uiso 1 1 calc GR
C01X C 1.0067(5) 0.0738(5) 0.1029(3) 0.0505(14) Uani 1 1 d .
H9AA H 1.0410 0.1287 0.1392 0.076 Uiso 1 1 calc GR
HP H 0.9903 0.1088 0.0687 0.076 Uiso 1 1 calc GR
HQ H 1.0584 0.0282 0.0918 0.076 Uiso 1 1 calc GR
C01Y C 0.7436(4) 0.1863(4) 0.0530(2) 0.0376(10) Uani 1 1 d .
H0BA H 0.7944 0.1478 0.0726 0.045 Uiso 1 1 calc R
C01Z C 0.4262(5) -0.1220(4) 0.3288(3) 0.0451(12) Uani 1 1 d .
H1BA H 0.3511 -0.1350 0.3417 0.068 Uiso 1 1 calc GR
HR H 0.4722 -0.1597 0.3509 0.068 Uiso 1 1 calc GR
HS H 0.4209 -0.1487 0.2846 0.068 Uiso 1 1 calc GR
C020 C 0.6977(5) -0.2653(5) 0.2988(3) 0.0466(12) Uani 1 1 d .
H02A H 0.6787 -0.3000 0.2555 0.070 Uiso 1 1 calc GR
H02B H 0.6331 -0.2853 0.3208 0.070 Uiso 1 1 calc GR
H02C H 0.7611 -0.2889 0.3167 0.070 Uiso 1 1 calc GR
C021 C 0.8967(5) 0.0038(6) 0.1173(3) 0.0475(13) Uani 1 1 d .
H021 H 0.8456 0.0534 0.1249 0.057 Uiso 1 1 calc R
C022 C 0.6088(6) 0.3851(6) 0.0253(3) 0.0565(15) Uani 1 1 d .
H02D H 0.6752 0.4335 0.0158 0.085 Uiso 1 1 calc GR
H02E H 0.5444 0.4172 0.0214 0.085 Uiso 1 1 calc GR
H02F H 0.5937 0.3161 -0.0033 0.085 Uiso 1 1 calc GR
C023 C 0.7872(6) 0.2014(6) -0.0096(3) 0.0605(16) Uani 1 1 d .
H02G H 0.7395 0.2377 -0.0316 0.091 Uiso 1 1 calc GR
H02H H 0.7852 0.1309 -0.0343 0.091 Uiso 1 1 calc GR
H02I H 0.8642 0.2451 -0.0021 0.091 Uiso 1 1 calc GR
C024 C 0.8431(6) -0.0758(6) 0.0607(3) 0.0627(17) Uani 1 1 d .
H02J H 0.8835 -0.1331 0.0541 0.094 Uiso 1 1 calc GR
H02K H 0.8454 -0.0397 0.0254 0.094 Uiso 1 1 calc GR
H02L H 0.7651 -0.1069 0.0653 0.094 Uiso 1 1 calc GR
C025 C 0.0424(6) 0.4853(7) 0.0228(3) 0.0638(18) Uani 1 1 d .
H02M H 0.0990 0.5517 0.0421 0.077 Uiso 1 1 calc R
H02N H 0.0022 0.4576 0.0556 0.077 Uiso 1 1 calc R
C026 C 0.1030(7) 0.4019(7) -0.0058(4) 0.071(2) Uani 1 1 d .
H02O H 0.1457 0.4304 -0.0376 0.085 Uiso 1 1 calc R
H02P H 0.0467 0.3360 -0.0262 0.085 Uiso 1 1 calc R
C027 C 0.1847(8) 0.3715(8) 0.0416(5) 0.089(3) Uani 1 1 d .
H02Q H 0.2210 0.3182 0.0205 0.133 Uiso 1 1 calc GR
H02R H 0.1427 0.3411 0.0726 0.133 Uiso 1 1 calc GR
H02S H 0.2417 0.4359 0.0616 0.133 Uiso 1 1 calc GR

loop_
_atom_site_aniso_label
_atom_site_aniso_U_11
_atom_site_aniso_U_22
_atom_site_aniso_U_33
_atom_site_aniso_U_23
_atom_site_aniso_U_13
_atom_site_aniso_U_12
Ga01 0.0180(3) 0.0205(3) 0.0218(3) 0.00125(18) 0.00704(17) 0.00607(18)
Co02 0.0191(3) 0.0206(3) 0.0218(3) -0.0009(3) 0.0079(2) 0.0045(2)
P003 0.0266(5) 0.0226(5) 0.0233(5) 0.0012(4) 0.0053(4) 0.0049(4)
P004 0.0239(5) 0.0222(5) 0.0211(5) 0.0010(4) 0.0073(4) 0.0037(4)
P005 0.0241(5) 0.0266(5) 0.0366(6) 0.0011(4) 0.0021(4) 0.0090(4)
P006 0.0233(5) 0.0269(5) 0.0298(5) -0.0038(4) 0.0119(4) 0.0054(4)
P007 0.0316(6) 0.0310(5) 0.0250(5) 0.0048(4) 0.0106(4) 0.0063(4)
N008 0.0193(16) 0.0225(16) 0.0226(16) 0.0013(13) 0.0064(12) 0.0047(12)
N009 0.0169(15) 0.0215(16) 0.0290(17) 0.0012(13) 0.0079(12) 0.0048(12)
N00A 0.0193(16) 0.0253(16) 0.0270(17) 0.0025(13) 0.0105(13) 0.0085(12)
N00B 0.0215(16) 0.0216(15) 0.0234(16) 0.0009(12) 0.0098(12) 0.0083(12)
C00C 0.0236(19) 0.0226(18) 0.0237(18) 0.0016(15) 0.0047(14) 0.0106(15)
C00D 0.024(2) 0.0207(18) 0.0271(19) -0.0018(15) 0.0142(15) 0.0038(14)
C00E 0.0214(19) 0.029(2) 0.030(2) 0.0065(17) 0.0089(15) 0.0105(15)
C00F 0.0191(18) 0.0226(18) 0.0253(19) 0.0016(15) 0.0086(14) 0.0060(14)
C00G 0.0217(18) 0.0240(18) 0.0175(17) -0.0012(14) 0.0083(13) 0.0089(14)
C00H 0.0188(18) 0.0224(18) 0.029(2) -0.0019(15) 0.0073(15) 0.0042(14)
C00I 0.0203(18) 0.0258(19) 0.0232(18) 0.0042(15) 0.0080(14) 0.0089(15)
C00J 0.024(2) 0.026(2) 0.029(2) -0.0015(16) 0.0101(15) 0.0028(15)
C00K 0.031(2) 0.030(2) 0.030(2) 0.0101(17) 0.0109(17) 0.0115(17)
C00L 0.026(2) 0.0242(19) 0.027(2) 0.0029(16) 0.0086(15) 0.0105(15)
C00M 0.025(2) 0.0208(18) 0.0267(19) -0.0010(15) 0.0083(15) 0.0040(15)
C00N 0.026(2) 0.027(2) 0.0260(19) 0.0032(16) 0.0102(15) 0.0069(16)
C00O 0.0222(19) 0.0236(19) 0.028(2) 0.0044(16) 0.0017(15) 0.0096(15)
C00P 0.0234(19) 0.0235(18) 0.0233(18) -0.0003(15) 0.0087(14) 0.0053(15)
C00Q 0.0224(19) 0.027(2) 0.029(2) -0.0025(16) 0.0086(15) 0.0090(15)
C00R 0.027(2) 0.025(2) 0.030(2) 0.0033(16) 0.0066(16) 0.0062(16)
C00S 0.032(2) 0.0193(18) 0.031(2) -0.0026(16) -0.0005(16) 0.0101(16)
C00T 0.030(2) 0.021(2) 0.041(2) 0.0040(18) 0.0018(18) -0.0008(16)
C00U 0.0229(19) 0.0219(18) 0.0242(18) 0.0042(15) 0.0038(14) 0.0082(15)
C00V 0.030(2) 0.028(2) 0.027(2) 0.0021(16) 0.0107(16) 0.0113(16)
C00W 0.035(2) 0.0203(19) 0.029(2) -0.0012(16) 0.0126(17) 0.0026(16)
C00X 0.047(3) 0.025(2) 0.029(2) -0.0044(17) 0.0020(18) 0.0179(19)
C00Y 0.026(2) 0.025(2) 0.037(2) -0.0014(17) 0.0105(17) 0.0095(16)
C00Z 0.025(2) 0.0234(19) 0.037(2) -0.0009(17) 0.0116(17) 0.0053(15)
C010 0.025(2) 0.036(2) 0.038(2) -0.0003(19) 0.0063(17) 0.0132(17)
C011 0.0206(19) 0.0209(18) 0.030(2) 0.0014(15) 0.0067(15) 0.0082(14)
C012 0.042(3) 0.0196(19) 0.034(2) -0.0024(17) -0.0021(18) 0.0064(17)
C013 0.024(2) 0.035(2) 0.033(2) 0.0038(18) 0.0062(16) 0.0126(17)
C014 0.028(2) 0.036(2) 0.033(2) 0.0096(19) 0.0054(17) 0.0110(17)
C015 0.023(2) 0.039(2) 0.040(2) 0.011(2) 0.0135(17) 0.0126(17)
C016 0.043(3) 0.036(2) 0.027(2) 0.0011(18) 0.0130(18) 0.019(2)
C017 0.025(2) 0.031(2) 0.034(2) -0.0020(18) 0.0074(16) 0.0060(17)
C018 0.027(2) 0.027(2) 0.035(2) 0.0028(17) 0.0046(17) 0.0110(16)
C019 0.031(2) 0.034(2) 0.036(2) 0.0082(19) 0.0177(18) 0.0120(18)
C01A 0.030(2) 0.038(2) 0.033(2) 0.0028(19) 0.0140(17) 0.0105(18)
C01B 0.024(2) 0.026(2) 0.057(3) 0.005(2) 0.0174(19) 0.0071(16)
C01C 0.039(3) 0.034(2) 0.038(2) 0.008(2) 0.0100(19) 0.0110(19)
C01D 0.027(2) 0.034(2) 0.056(3) 0.008(2) 0.013(2) 0.0110(18)
C01E 0.024(2) 0.034(2) 0.042(3) 0.0019(19) 0.0024(18) 0.0057(17)
C01F 0.055(3) 0.044(3) 0.037(3) 0.013(2) 0.010(2) 0.021(2)
C01G 0.044(3) 0.046(3) 0.037(2) 0.011(2) 0.012(2) 0.025(2)
C01H 0.043(3) 0.023(2) 0.034(2) 0.0007(17) 0.0209(19) 0.0015(18)
C01I 0.031(2) 0.032(2) 0.032(2) 0.0075(18) 0.0121(17) 0.0088(17)
C01J 0.031(2) 0.028(2) 0.042(3) -0.0075(19) 0.0094(18) 0.0095(18)
C01K 0.042(3) 0.042(3) 0.028(2) -0.002(2) 0.0078(19) 0.008(2)
C01L 0.034(2) 0.025(2) 0.057(3) -0.001(2) 0.028(2) 0.0036(17)
C01M 0.041(3) 0.034(2) 0.030(2) 0.0060(18) 0.0068(18) 0.0022(19)
C01N 0.029(2) 0.042(3) 0.036(2) -0.001(2) 0.0159(18) 0.0137(19)
C01O 0.024(2) 0.047(3) 0.037(2) 0.012(2) 0.0032(17) 0.0119(18)
C01P 0.043(3) 0.074(4) 0.054(3) 0.033(3) 0.031(3) 0.027(3)
C01Q 0.033(3) 0.051(3) 0.046(3) 0.017(2) 0.005(2) 0.016(2)
C01R 0.033(2) 0.040(2) 0.034(2) 0.0127(19) 0.0103(18) 0.0163(19)
C01S 0.028(2) 0.048(3) 0.060(3) 0.013(3) 0.005(2) 0.017(2)
C01T 0.041(3) 0.032(2) 0.061(3) 0.008(2) 0.007(2) 0.015(2)
C01U 0.054(3) 0.048(3) 0.030(2) 0.003(2) 0.005(2) 0.018(2)
C01V 0.051(3) 0.040(3) 0.041(3) -0.002(2) 0.004(2) 0.005(2)
C01W 0.046(3) 0.039(3) 0.081(4) 0.008(3) 0.045(3) 0.009(2)
C01X 0.057(3) 0.045(3) 0.055(3) 0.010(3) 0.036(3) 0.014(3)
C01Y 0.042(3) 0.039(3) 0.030(2) -0.0037(19) 0.0099(19) 0.012(2)
C01Z 0.049(3) 0.034(3) 0.053(3) 0.008(2) 0.013(2) 0.009(2)
C020 0.041(3) 0.047(3) 0.051(3) 0.012(2) 0.012(2) 0.005(2)
C021 0.031(3) 0.075(4) 0.047(3) 0.021(3) 0.022(2) 0.021(3)
C022 0.059(4) 0.063(4) 0.051(3) 0.021(3) 0.002(3) 0.016(3)
C023 0.070(4) 0.071(4) 0.038(3) -0.005(3) 0.022(3) 0.017(3)
C024 0.060(4) 0.074(4) 0.048(3) 0.006(3) 0.021(3) 0.002(3)
C025 0.064(4) 0.074(4) 0.047(3) 0.021(3) 0.001(3) -0.002(3)
C026 0.063(4) 0.087(5) 0.055(4) 0.017(4) 0.000(3) 0.001(4)
C027 0.084(6) 0.079(5) 0.096(6) 0.022(5) -0.020(5) 0.010(5)

loop_
_atom_type_symbol
_atom_type_description
_atom_type_scat_dispersion_real
_atom_type_scat_dispersion_imag
_atom_type_scat_source
C C 0.0181 0.0091 'International Tables Vol C Tables 4.2.6.8 and 6.1.1.4'
H H 0.0000 0.0000 'International Tables Vol C Tables 4.2.6.8 and 6.1.1.4'
Co Co -2.3653 3.6143 'International Tables Vol C Tables 4.2.6.8 and 6.1.1.4'
Ga Ga -1.2846 0.7763 'International Tables Vol C Tables 4.2.6.8 and 6.1.1.4'
N N 0.0311 0.0180 'International Tables Vol C Tables 4.2.6.8 and 6.1.1.4'
P P 0.2955 0.4335 'International Tables Vol C Tables 4.2.6.8 and 6.1.1.4'

loop_
_exptl_crystal_face_index_h
_exptl_crystal_face_index_k
_exptl_crystal_face_index_l
_exptl_crystal_face_perp_dist
-8 0 -1 0.1047
4 -3 -11 0.1203
2 -8 3 0.2527
8 0 1 0.1010
1 1 13 0.0365
-7 0 5 0.0928
1 -8 2 0.2530
5 4 -5 0.0835
-1 -4 -11 0.1147
-1 5 -12 0.0794
4 -8 4 0.2303
4 1 -12 0.0859
5 -3 -11 0.1120
-2 -2 -11 0.1203
1 -4 -12 0.0995
-3 6 -10 0.0914
1 5 -13 0.0749
0 8 -2 0.0437

loop_
_geom_angle_atom_site_label_1
_geom_angle_atom_site_label_2
_geom_angle_atom_site_label_3
_geom_angle
_geom_angle_site_symmetry_1
_geom_angle_site_symmetry_3
P003 Ga01 P004 82.22(4) . .
N009 Ga01 P003 119.19(11) . .
N009 Ga01 P004 117.84(10) . .
N009 Ga01 N00B 96.38(14) . .
N00B Ga01 P003 118.73(10) . .
N00B Ga01 P004 124.77(10) . .
P003 Co02 P004 83.39(4) . .
P005 Co02 P003 53.91(4) . .
P005 Co02 P004 92.00(4) . .
P006 Co02 P003 92.70(4) . .
P006 Co02 P004 55.36(4) . .
P006 Co02 P005 55.56(4) . .
N008 Co02 P003 90.62(10) . .
N008 Co02 P004 125.98(10) . .
N008 Co02 P005 126.32(11) . .
N008 Co02 P006 176.57(11) . .
N008 Co02 N00A 83.08(14) . .
N00A Co02 P003 154.54(11) . .
N00A Co02 P004 120.13(11) . .
N00A Co02 P005 111.44(10) . .
N00A Co02 P006 93.55(10) . .
Ga01 P003 Co02 98.31(4) . .
P005 P003 Ga01 97.26(5) . .
P005 P003 Co02 62.77(4) . .
Co02 P004 Ga01 95.89(4) . .
P006 P004 Ga01 96.87(5) . .
P006 P004 Co02 61.30(4) . .
P006 P004 P007 93.49(6) . .
P007 P004 Ga01 133.27(5) . .
P007 P004 Co02 128.52(6) . .
P003 P005 Co02 63.31(4) . .
P003 P005 P006 103.53(6) . .
P006 P005 Co02 61.53(4) . .
P004 P006 Co02 63.35(4) . .
P004 P006 P005 102.35(6) . .
P005 P006 Co02 62.92(4) . .
C01C P007 P004 100.69(16) . .
C01C P007 C01Y 104.6(2) . .
C01Y P007 P004 100.11(17) . .
C00F N008 Co02 130.0(3) . .
C00I N008 Co02 112.9(3) . .
C00I N008 C00F 115.7(3) . .
C00H N009 Ga01 122.3(3) . .
C00P N009 Ga01 121.3(3) . .
C00P N009 C00H 116.0(3) . .
C00D N00A Co02 131.1(3) . .
C00G N00A Co02 112.4(3) . .
C00G N00A C00D 116.3(3) . .
C00N N00B Ga01 121.0(3) . .
C00N N00B C011 119.7(3) . .
C011 N00B Ga01 118.2(3) . .
C00O C00C C00I 105.5(3) . .
C00V C00C C00I 136.2(4) . .
C00V C00C C00O 118.2(4) . .
C00W C00D N00A 119.9(4) . .
C00W C00D C00Z 121.2(4) . .
C00Z C00D N00A 118.8(4) . .
C00F C00E C015 118.0(4) . .
C00F C00E C01O 120.5(4) . .
C015 C00E C01O 121.5(4) . .
C00E C00F N008 121.0(4) . .
C00E C00F C00L 121.2(4) . .
C00L C00F N008 117.8(3) . .
N00A C00G C00I 115.3(4) . .
N00A C00G C00U 135.4(4) . .
C00I C00G C00U 108.9(3) . .
C00J C00H N009 118.3(4) . .
C00J C00H C00Q 122.0(4) . .
C00Q C00H N009 119.3(4) . .
N008 C00I C00C 135.0(4) . .
N008 C00I C00G 116.3(4) . .
C00G C00I C00C 108.3(3) . .
C00H C00J C01A 117.4(4) . .
C00H C00J C01I 123.0(4) . .
C01A C00J C01I 119.5(4) . .
C00L C00K H00K 119.2 . .
C019 C00K H00K 119.2 . .
C019 C00K C00L 121.6(4) . .
C00F C00L C014 121.5(4) . .
C00K C00L C00F 118.7(4) . .
C00K C00L C014 119.7(4) . .
C00N C00M H00M 115.7 . .
C00P C00M H00M 115.7 . .
C00P C00M C00N 128.6(4) . .
N00B C00N C00M 124.2(4) . .
N00B C00N C01J 120.5(4) . .
C00M C00N C01J 115.2(4) . .
C00S C00O C00C 123.4(4) . .
C00S C00O C00U 124.1(4) . .
C00U C00O C00C 112.3(4) . .
N009 C00P C00M 124.1(4) . .
N009 C00P C017 119.7(4) . .
C00M C00P C017 116.1(4) . .
C00H C00Q C013 121.8(3) . .
C010 C00Q C00H 117.7(4) . .
C010 C00Q C013 120.5(4) . .
C00T C00R H00R 120.8 . .
C00U C00R H00R 120.8 . .
C00U C00R C00T 118.4(4) . .
C00O C00S C00X 116.8(4) . .
C00O C00S C012 115.5(4) . .
C012 C00S C00X 127.6(4) . .
C00R C00T H00T 118.6 . .
C012 C00T C00R 122.9(4) . .
C012 C00T H00T 118.6 . .
C00O C00U C00G 105.1(3) . .
C00R C00U C00G 136.4(4) . .
C00R C00U C00O 118.3(4) . .
C00C C00V H00V 120.5 . .
C00C C00V C016 119.1(4) . .
C016 C00V H00V 120.5 . .
C00D C00W C01H 118.3(4) . .
C00D C00W C01M 120.7(4) . .
C01H C00W C01M 120.9(4) . .
C00S C00X H00X 120.0 . .
C016 C00X C00S 119.9(4) . .
C016 C00X H00X 120.0 . .
C011 C00Y C021 121.4(4) . .
C01D C00Y C011 118.0(4) . .
C01D C00Y C021 120.6(4) . .
C00D C00Z C01B 118.3(4) . .
C00D C00Z C01E 121.8(4) . .
C01B C00Z C01E 119.9(4) . .
C00Q C010 H010 119.5 . .
C01N C010 C00Q 121.1(4) . .
C01N C010 H010 119.5 . .
C00Y C011 N00B 120.1(4) . .
C00Y C011 C018 121.4(4) . .
C018 C011 N00B 118.5(4) . .
C00S C012 H012 119.6 . .
C00T C012 C00S 120.9(4) . .
C00T C012 H012 119.6 . .
C00Q C013 H013 107.4 . .
C00Q C013 C01G 111.1(4) . .
C01G C013 H013 107.4 . .
C01K C013 C00Q 114.9(4) . .
C01K C013 H013 107.4 . .
C01K C013 C01G 108.5(4) . .
C00L C014 H01A 109.5 . .
C00L C014 H01B 109.5 . .
C00L C014 H01C 109.5 . .
H01A C014 H01B 109.5 . .
H01A C014 H01C 109.5 . .
H01B C014 H01C 109.5 . .
C00E C015 H015 119.1 . .
C019 C015 C00E 121.8(4) . .
C019 C015 H015 119.1 . .
C00V C016 H016 118.7 . .
C00X C016 C00V 122.6(4) . .
C00X C016 H016 118.7 . .
C00P C017 H01D 109.5 . .
C00P C017 H01E 109.5 . .
C00P C017 H01F 109.5 . .
H01D C017 H01E 109.5 . .
H01D C017 H01F 109.5 . .
H01E C017 H01F 109.5 . .
C011 C018 C01R 123.6(4) . .
C01Q C018 C011 117.6(4) . .
C01Q C018 C01R 118.7(4) . .
C00K C019 C015 118.6(4) . .
C00K C019 C01P 119.7(4) . .
C015 C019 C01P 121.7(4) . .
C00J C01A H01G 119.6 . .
C01N C01A C00J 120.9(4) . .
C01N C01A H01G 119.6 . .
C00Z C01B H01H 119.1 . .
C01L C01B C00Z 121.9(5) . .
C01L C01B H01H 119.1 . .
P007 C01C H01I 109.1 . .
C01T C01C P007 107.8(4) . .
C01T C01C H01I 109.1 . .
C022 C01C P007 111.6(4) . .
C022 C01C H01I 109.1 . .
C022 C01C C01T 110.0(5) . .
C00Y C01D H01J 119.2 . .
C01S C01D C00Y 121.5(5) . .
C01S C01D H01J 119.2 . .
C00Z C01E H01K 109.5 . .
C00Z C01E H01L 109.5 . .
C00Z C01E H01M 109.5 . .
H01K C01E H01L 109.5 . .
H01K C01E H01M 109.5 . .
H01L C01E H01M 109.5 . .
H01N C01F H01O 109.5 . .
H01N C01F H01P 109.5 . .
H01O C01F H01P 109.5 . .
C01R C01F H01N 109.5 . .
C01R C01F H01O 109.5 . .
C01R C01F H01P 109.5 . .
C013 C01G H01Q 109.5 . .
C013 C01G H01R 109.5 . .
C013 C01G H01S 109.5 . .
H01Q C01G H01R 109.5 . .
H01Q C01G H01S 109.5 . .
H01R C01G H01S 109.5 . .
C00W C01H H01T 119.1 . .
C01L C01H C00W 121.8(4) . .
C01L C01H H01T 119.1 . .
C00J C01I H01U 106.8 . .
C00J C01I C01U 112.7(4) . .
C00J C01I C01Z 112.3(4) . .
C01U C01I H01U 106.8 . .
C01U C01I C01Z 110.9(4) . .
C01Z C01I H01U 106.8 . .
C00N C01J H01V 109.5 . .
C00N C01J H01W 109.5 . .
C00N C01J H01X 109.5 . .
H01V C01J H01W 109.5 . .
H01V C01J H01X 109.5 . .
H01W C01J H01X 109.5 . .
C013 C01K H01Y 109.5 . .
C013 C01K H 109.5 . .
C013 C01K HA 109.5 . .
H01Y C01K H 109.5 . .
H01Y C01K HA 109.5 . .
H C01K HA 109.5 . .
C01B C01L C01H 118.5(4) . .
C01B C01L C01W 120.6(5) . .
C01H C01L C01W 121.0(5) . .
C00W C01M H01Z 109.5 . .
C00W C01M HB 109.5 . .
C00W C01M HC 109.5 . .
H01Z C01M HB 109.5 . .
H01Z C01M HC 109.5 . .
HB C01M HC 109.5 . .
C010 C01N C01A 120.3(4) . .
C010 C01N H01 119.8 . .
C01A C01N H01 119.8 . .
C00E C01O H0AA 109.5 . .
C00E C01O HD 109.5 . .
C00E C01O HE 109.5 . .
H0AA C01O HD 109.5 . .
H0AA C01O HE 109.5 . .
HD C01O HE 109.5 . .
C019 C01P H1AA 109.5 . .
C019 C01P HF 109.5 . .
C019 C01P HG 109.5 . .
H1AA C01P HF 109.5 . .
H1AA C01P HG 109.5 . .
HF C01P HG 109.5 . .
C018 C01Q H2AA 119.2 . .
C01S C01Q C018 121.7(5) . .
C01S C01Q H2AA 119.2 . .
C018 C01R C01F 111.8(4) . .
C018 C01R H3AA 108.3 . .
C018 C01R C020 110.8(4) . .
C01F C01R H3AA 108.3 . .
C01F C01R C020 109.3(4) . .
C020 C01R H3AA 108.3 . .
C01D C01S C01Q 119.8(5) . .
C01D C01S H4AA 120.1 . .
C01Q C01S H4AA 120.1 . .
C01C C01T H5AA 109.5 . .
C01C C01T HH 109.5 . .
C01C C01T HI 109.5 . .
H5AA C01T HH 109.5 . .
H5AA C01T HI 109.5 . .
HH C01T HI 109.5 . .
C01I C01U H6AA 109.5 . .
C01I C01U HJ 109.5 . .
C01I C01U HK 109.5 . .
H6AA C01U HJ 109.5 . .
H6AA C01U HK 109.5 . .
HJ C01U HK 109.5 . .
H7AA C01V HL 109.5 . .
H7AA C01V HM 109.5 . .
HL C01V HM 109.5 . .
C01Y C01V H7AA 109.5 . .
C01Y C01V HL 109.5 . .
C01Y C01V HM 109.5 . .
C01L C01W H8AA 109.5 . .
C01L C01W HN 109.5 . .
C01L C01W HO 109.5 . .
H8AA C01W HN 109.5 . .
H8AA C01W HO 109.5 . .
HN C01W HO 109.5 . .
H9AA C01X HP 109.5 . .
H9AA C01X HQ 109.5 . .
HP C01X HQ 109.5 . .
C021 C01X H9AA 109.5 . .
C021 C01X HP 109.5 . .
C021 C01X HQ 109.5 . .
P007 C01Y H0BA 105.5 . .
C01V C01Y P007 117.2(4) . .
C01V C01Y H0BA 105.5 . .
C01V C01Y C023 112.2(5) . .
C023 C01Y P007 109.9(4) . .
C023 C01Y H0BA 105.5 . .
C01I C01Z H1BA 109.5 . .
C01I C01Z HR 109.5 . .
C01I C01Z HS 109.5 . .
H1BA C01Z HR 109.5 . .
H1BA C01Z HS 109.5 . .
HR C01Z HS 109.5 . .
C01R C020 H02A 109.5 . .
C01R C020 H02B 109.5 . .
C01R C020 H02C 109.5 . .
H02A C020 H02B 109.5 . .
H02A C020 H02C 109.5 . .
H02B C020 H02C 109.5 . .
C00Y C021 C01X 114.4(5) . .
C00Y C021 H021 105.6 . .
C01X C021 H021 105.6 . .
C024 C021 C00Y 116.0(6) . .
C024 C021 C01X 108.6(5) . .
C024 C021 H021 105.6 . .
C01C C022 H02D 109.5 . .
C01C C022 H02E 109.5 . .
C01C C022 H02F 109.5 . .
H02D C022 H02E 109.5 . .
H02D C022 H02F 109.5 . .
H02E C022 H02F 109.5 . .
C01Y C023 H02G 109.5 . .
C01Y C023 H02H 109.5 . .
C01Y C023 H02I 109.5 . .
H02G C023 H02H 109.5 . .
H02G C023 H02I 109.5 . .
H02H C023 H02I 109.5 . .
C021 C024 H02J 109.5 . .
C021 C024 H02K 109.5 . .
C021 C024 H02L 109.5 . .
H02J C024 H02K 109.5 . .
H02J C024 H02L 109.5 . .
H02K C024 H02L 109.5 . .
C025 C025 H02M 108.6 2_565 .
C025 C025 H02N 108.6 2_565 .
H02M C025 H02N 107.5 . .
C026 C025 C025 114.8(8) . 2_565
C026 C025 H02M 108.6 . .
C026 C025 H02N 108.6 . .
C025 C026 H02O 108.9 . .
C025 C026 H02P 108.9 . .
C025 C026 C027 113.5(7) . .
H02O C026 H02P 107.7 . .
C027 C026 H02O 108.9 . .
C027 C026 H02P 108.9 . .
C026 C027 H02Q 109.5 . .
C026 C027 H02R 109.5 . .
C026 C027 H02S 109.5 . .
H02Q C027 H02R 109.5 . .
H02Q C027 H02S 109.5 . .
H02R C027 H02S 109.5 . .

loop_
_geom_bond_atom_site_label_1
_geom_bond_atom_site_label_2
_geom_bond_distance
_geom_bond_site_symmetry_2
Ga01 P003 2.3320(11) .
Ga01 P004 2.4171(11) .
Ga01 N009 1.973(3) .
Ga01 N00B 1.995(3) .
Co02 P003 2.3463(12) .
Co02 P004 2.3492(11) .
Co02 P005 2.3351(12) .
Co02 P006 2.3055(12) .
Co02 N008 1.931(3) .
Co02 N00A 1.963(4) .
P003 P005 2.1222(15) .
P004 P006 2.1625(15) .
P004 P007 2.2405(14) .
P005 P006 2.1629(16) .
P007 C01C 1.868(5) .
P007 C01Y 1.880(5) .
N008 C00F 1.435(5) .
N008 C00I 1.322(5) .
N009 C00H 1.459(5) .
N009 C00P 1.340(5) .
N00A C00D 1.441(5) .
N00A C00G 1.321(5) .
N00B C00N 1.328(6) .
N00B C011 1.453(5) .
C00C C00I 1.460(6) .
C00C C00O 1.427(6) .
C00C C00V 1.375(6) .
C00D C00W 1.394(6) .
C00D C00Z 1.397(6) .
C00E C00F 1.392(6) .
C00E C015 1.404(6) .
C00E C01O 1.503(6) .
C00F C00L 1.397(6) .
C00G C00I 1.431(5) .
C00G C00U 1.466(6) .
C00H C00J 1.402(6) .
C00H C00Q 1.406(6) .
C00J C01A 1.408(6) .
C00J C01I 1.518(6) .
C00K H00K 0.9300 .
C00K C00L 1.395(6) .
C00K C019 1.382(7) .
C00L C014 1.501(6) .
C00M H00M 0.9300 .
C00M C00N 1.398(6) .
C00M C00P 1.395(6) .
C00N C01J 1.504(6) .
C00O C00S 1.405(6) .
C00O C00U 1.418(6) .
C00P C017 1.519(6) .
C00Q C010 1.398(6) .
C00Q C013 1.529(6) .
C00R H00R 0.9300 .
C00R C00T 1.408(6) .
C00R C00U 1.382(6) .
C00S C00X 1.423(7) .
C00S C012 1.415(7) .
C00T H00T 0.9300 .
C00T C012 1.369(7) .
C00V H00V 0.9300 .
C00V C016 1.423(6) .
C00W C01H 1.400(6) .
C00W C01M 1.499(7) .
C00X H00X 0.9300 .
C00X C016 1.374(7) .
C00Y C011 1.408(6) .
C00Y C01D 1.391(7) .
C00Y C021 1.506(7) .
C00Z C01B 1.405(6) .
C00Z C01E 1.503(7) .
C010 H010 0.9300 .
C010 C01N 1.378(7) .
C011 C018 1.413(6) .
C012 H012 0.9300 .
C013 H013 0.9800 .
C013 C01G 1.538(6) .
C013 C01K 1.529(7) .
C014 H01A 0.9600 .
C014 H01B 0.9600 .
C014 H01C 0.9600 .
C015 H015 0.9300 .
C015 C019 1.389(7) .
C016 H016 0.9300 .
C017 H01D 0.9600 .
C017 H01E 0.9600 .
C017 H01F 0.9600 .
C018 C01Q 1.387(6) .
C018 C01R 1.517(6) .
C019 C01P 1.515(6) .
C01A H01G 0.9300 .
C01A C01N 1.383(7) .
C01B H01H 0.9300 .
C01B C01L 1.378(8) .
C01C H01I 0.9800 .
C01C C01T 1.539(7) .
C01C C022 1.526(8) .
C01D H01J 0.9300 .
C01D C01S 1.374(8) .
C01E H01K 0.9600 .
C01E H01L 0.9600 .
C01E H01M 0.9600 .
C01F H01N 0.9600 .
C01F H01O 0.9600 .
C01F H01P 0.9600 .
C01F C01R 1.539(7) .
C01G H01Q 0.9600 .
C01G H01R 0.9600 .
C01G H01S 0.9600 .
C01H H01T 0.9300 .
C01H C01L 1.392(8) .
C01I H01U 0.9800 .
C01I C01U 1.529(7) .
C01I C01Z 1.534(7) .
C01J H01V 0.9600 .
C01J H01W 0.9600 .
C01J H01X 0.9600 .
C01K H01Y 0.9600 .
C01K H 0.9600 .
C01K HA 0.9600 .
C01L C01W 1.505(6) .
C01M H01Z 0.9600 .
C01M HB 0.9600 .
C01M HC 0.9600 .
C01N H01 0.9300 .
C01O H0AA 0.9600 .
C01O HD 0.9600 .
C01O HE 0.9600 .
C01P H1AA 0.9600 .
C01P HF 0.9600 .
C01P HG 0.9600 .
C01Q H2AA 0.9300 .
C01Q C01S 1.384(8) .
C01R H3AA 0.9800 .
C01R C020 1.543(8) .
C01S H4AA 0.9300 .
C01T H5AA 0.9600 .
C01T HH 0.9600 .
C01T HI 0.9600 .
C01U H6AA 0.9600 .
C01U HJ 0.9600 .
C01U HK 0.9600 .
C01V H7AA 0.9600 .
C01V HL 0.9600 .
C01V HM 0.9600 .
C01V C01Y 1.517(8) .
C01W H8AA 0.9600 .
C01W HN 0.9600 .
C01W HO 0.9600 .
C01X H9AA 0.9600 .
C01X HP 0.9600 .
C01X HQ 0.9600 .
C01X C021 1.517(8) .
C01Y H0BA 0.9800 .
C01Y C023 1.531(8) .
C01Z H1BA 0.9600 .
C01Z HR 0.9600 .
C01Z HS 0.9600 .
C020 H02A 0.9600 .
C020 H02B 0.9600 .
C020 H02C 0.9600 .
C021 H021 0.9800 .
C021 C024 1.462(10) .
C022 H02D 0.9600 .
C022 H02E 0.9600 .
C022 H02F 0.9600 .
C023 H02G 0.9600 .
C023 H02H 0.9600 .
C023 H02I 0.9600 .
C024 H02J 0.9600 .
C024 H02K 0.9600 .
C024 H02L 0.9600 .
C025 C025 1.518(14) 2_565
C025 H02M 0.9700 .
C025 H02N 0.9700 .
C025 C026 1.498(12) .
C026 H02O 0.9700 .
C026 H02P 0.9700 .
C026 C027 1.527(11) .
C027 H02Q 0.9600 .
C027 H02R 0.9600 .
C027 H02S 0.9600 .

loop_
_exptl_oxdiff_crystal_face_indexfrac_h
_exptl_oxdiff_crystal_face_indexfrac_k
_exptl_oxdiff_crystal_face_indexfrac_l
_exptl_oxdiff_crystal_face_x
_exptl_oxdiff_crystal_face_y
_exptl_oxdiff_crystal_face_z
-7.7805 -0.3608 -1.1631 -0.1566 -1.0041 -0.2622
3.8287 -3.4540 -10.7744 -0.8211 0.4384 -0.3324
1.5309 -8.2874 3.2134 0.0575 0.1915 -0.9859
7.7499 -0.3296 1.0214 0.1307 0.9980 0.1754
0.8881 0.8715 13.2460 0.9801 0.1715 0.1444
-6.8506 0.0515 5.3574 0.3296 -0.8565 -0.1796
0.5860 -7.9181 2.1584 -0.0180 0.0666 -0.9671
5.0869 3.8167 -5.4989 -0.2674 0.6382 0.6117
-1.0332 -3.5875 -11.1509 -0.8917 -0.1873 -0.4846
-0.6131 5.3421 -11.9708 -0.7462 -0.1170 0.6375
4.4495 -8.0601 4.0000 0.1435 0.5698 -0.8758
4.0654 1.3331 -12.4444 -0.8316 0.4724 0.2684
4.8308 -2.8105 -10.8377 -0.8028 0.5682 -0.2246
-1.9436 -2.1598 -10.6624 -0.8320 -0.2990 -0.3318
0.9100 -3.6813 -11.5610 -0.9071 0.0601 -0.4426
-2.5524 5.8039 -10.1589 -0.6216 -0.3572 0.6426
1.2995 4.5579 -12.5226 -0.7877 0.1244 0.5927
0.3856 7.8712 -2.3634 0.0103 0.0571 0.9881
